data_7251945
loop_
_publ_author_name
'Krivoshein, Arcadius V.'
'Fonari, Marina S.'
'Averkiev, Boris B.'
'Khrustalev, Victor N.'
'Sena, Victoria'
'Timofeeva, Tatiana V.'

_publ_section_title
;
 Structural determinants of H-bonded layer and ribbon formation in
 crystals of \a-, \b-, and \g-substituted primary amides
;
_journal_issue 16
_journal_name_full CrystEngComm
_journal_page_first 2648
_journal_page_last 2657
_journal_paper_doi 10.1039/D6CE00075D
_journal_volume 28
_journal_year 2026
_chemical_formula_moiety 'C4 H9 N O'
_chemical_formula_sum 'C4 H9 N O'
_chemical_formula_weight 87.12
_chemical_name_common isobutyramide
_chemical_name_systematic 2-methylpropionamide
_space_group_crystal_system monoclinic
_space_group_IT_number 14
_space_group_name_Hall '-P 2ybc'
_space_group_name_H-M_alt 'P 1 21/c 1'
_atom_sites_solution_hydrogens mixed
_atom_sites_solution_primary dual
_audit_creation_date 2025-04-24
_audit_creation_method
;
Olex2 1.5
(compiled 2025.04.05 svn.rf049d14d for OlexSys, GUI svn.r7221)
;
_audit_update_record
;
2025-08-03 deposited with the CCDC.	2026-03-17 downloaded from the CCDC.
;
_cell_angle_alpha 90
_cell_angle_beta 108.636(17)
_cell_angle_gamma 90
_cell_formula_units_Z 4
_cell_length_a 10.240(9)
_cell_length_b 6.055(5)
_cell_length_c 9.734(8)
_cell_measurement_reflns_used 466
_cell_measurement_temperature 215(2)
_cell_measurement_theta_max 29.96
_cell_measurement_theta_min 3.97
_cell_volume 571.9(8)
_computing_cell_refinement 'Bruker SAINT'
_computing_data_collection 'Bruker APEX2'
_computing_data_reduction 'Bruker SAINT'
_computing_molecular_graphics 'Olex2 1.5 (Dolomanov et al., 2009)'
_computing_publication_material 'Olex2 1.5 (Dolomanov et al., 2009)'
_computing_structure_refinement 'XL  (Sheldrick, 2008)'
_computing_structure_solution 'SHELXT 2014/4 (Sheldrick, 2014)'
_diffrn_ambient_temperature 215.15
_diffrn_measured_fraction_theta_full 0.997
_diffrn_measured_fraction_theta_max 0.995
_diffrn_measurement_device_type 'Bruker APEX-II CCD'
_diffrn_measurement_method '\f and \w scans'
_diffrn_radiation_type MoK\a
_diffrn_radiation_wavelength 0.71073
_diffrn_reflns_av_R_equivalents 0.0519
_diffrn_reflns_av_unetI/netI 0.0465
_diffrn_reflns_Laue_measured_fraction_full 0.997
_diffrn_reflns_Laue_measured_fraction_max 0.995
_diffrn_reflns_limit_h_max 13
_diffrn_reflns_limit_h_min -11
_diffrn_reflns_limit_k_max 7
_diffrn_reflns_limit_k_min -7
_diffrn_reflns_limit_l_max 12
_diffrn_reflns_limit_l_min -12
_diffrn_reflns_number 4386
_diffrn_reflns_point_group_measured_fraction_full 0.997
_diffrn_reflns_point_group_measured_fraction_max 0.995
_diffrn_reflns_theta_full 25.242
_diffrn_reflns_theta_max 27.075
_diffrn_reflns_theta_min 2.099
_exptl_absorpt_coefficient_mu 0.073
_exptl_absorpt_correction_type none
_exptl_crystal_colour colourless
_exptl_crystal_colour_primary colourless
_exptl_crystal_density_diffrn 1.012
_exptl_crystal_description prizm
_exptl_crystal_F_000 192
_exptl_crystal_recrystallization_method 'Re-crystallisation from solvent'
_exptl_crystal_size_max 0.5
_exptl_crystal_size_mid 0.5
_exptl_crystal_size_min 0.15
_refine_diff_density_max 0.252
_refine_diff_density_min -0.235
_refine_diff_density_rms 0.056
_refine_ls_extinction_method none
_refine_ls_goodness_of_fit_ref 1.079
_refine_ls_hydrogen_treatment mixed
_refine_ls_matrix_type full
_refine_ls_number_parameters 65
_refine_ls_number_reflns 1258
_refine_ls_number_restraints 0
_refine_ls_restrained_S_all 1.079
_refine_ls_R_factor_all 0.0645
_refine_ls_R_factor_gt 0.0582
_refine_ls_shift/su_max 0.000
_refine_ls_shift/su_mean 0.000
_refine_ls_structure_factor_coef Fsqd
_refine_ls_weighting_details 'w=1/[\s^2^(Fo^2^)+(0.1179P)^2^+0.1018P] where P=(Fo^2^+2Fc^2^)/3'
_refine_ls_weighting_scheme calc
_refine_ls_wR_factor_gt 0.1783
_refine_ls_wR_factor_ref 0.1892
_reflns_Friedel_coverage 0.000
_reflns_number_gt 1092
_reflns_number_total 1258
_reflns_threshold_expression 'I > 2\s(I)'
_cod_data_source_file d6ce00075d2.cif
_cod_data_source_block avk08b
_cod_database_code 7251945
_shelx_shelxl_version_number 2014/7
_shelx_space_group_comment
;
The symmetry employed for this shelxl refinement is uniquely defined
by the following loop, which should always be used as a source of
symmetry information in preference to the above space-group names.
They are only intended as comments.
;
_shelx_estimated_absorpt_t_max 0.989
_shelx_estimated_absorpt_t_min 0.965
_olex2_refinement_description
;
1. Fixed Uiso
 At 1.2 times of:
  All C(H) groups
 At 1.5 times of:
  All C(H,H,H) groups
2.a Ternary CH refined with riding coordinates:
 C2(H2)
2.b Idealised Me refined as rotating group:
 C3(H3A,H3B,H3C), C4(H4A,H4B,H4C)
;
_olex2_submission_special_instructions 'No special instructions were received'

loop_
_space_group_symop_operation_xyz
'x, y, z'
'-x, y+1/2, -z+1/2'
'-x, -y, -z'
'x, -y-1/2, z-1/2'

loop_
_atom_site_label
_atom_site_type_symbol
_atom_site_fract_x
_atom_site_fract_y
_atom_site_fract_z
_atom_site_U_iso_or_equiv
_atom_site_adp_type
_atom_site_occupancy
_atom_site_site_symmetry_order
_atom_site_calc_flag
_atom_site_refinement_flags_posn
_atom_site_refinement_flags_adp
_atom_site_refinement_flags_occupancy
_atom_site_disorder_assembly
_atom_site_disorder_group
C1 C 0.34257(15) 0.2277(2) 0.49307(14) 0.0328(4) Uani 1 1 d . . . . .
N1 N 0.41372(15) 0.1443(2) 0.62116(13) 0.0412(4) Uani 1 1 d . . . . .
H1A H 0.395(3) 0.176(4) 0.690(3) 0.062(6) Uiso 1 1 d . . . . .
H1B H 0.473(2) 0.045(4) 0.623(2) 0.050(5) Uiso 1 1 d . . . . .
O1 O 0.36808(12) 0.1781(2) 0.37916(10) 0.0453(4) Uani 1 1 d . . . . .
C2 C 0.22503(15) 0.3858(3) 0.48913(15) 0.0398(4) Uani 1 1 d . . . . .
H2 H 0.2206 0.4044 0.5886 0.048 Uiso 1 1 calc R U . . .
C3 C 0.2512(3) 0.6111(3) 0.4308(4) 0.0826(8) Uani 1 1 d . . . . .
H3A H 0.2535 0.5942 0.3325 0.124 Uiso 1 1 calc R U . . .
H3B H 0.3388 0.6693 0.4918 0.124 Uiso 1 1 calc R U . . .
H3C H 0.1779 0.7123 0.4312 0.124 Uiso 1 1 calc R U . . .
C4 C 0.0893(2) 0.2890(4) 0.3928(3) 0.0748(7) Uani 1 1 d . . . . .
H4A H 0.0715 0.1507 0.4338 0.112 Uiso 1 1 calc R U . . .
H4B H 0.0950 0.2628 0.2965 0.112 Uiso 1 1 calc R U . . .
H4C H 0.0151 0.3920 0.3867 0.112 Uiso 1 1 calc R U . . .

loop_
_atom_site_aniso_label
_atom_site_aniso_U_11
_atom_site_aniso_U_22
_atom_site_aniso_U_33
_atom_site_aniso_U_23
_atom_site_aniso_U_13
_atom_site_aniso_U_12
C1 0.0380(8) 0.0368(7) 0.0292(7) -0.0008(5) 0.0185(5) 0.0010(5)
N1 0.0507(8) 0.0527(8) 0.0265(6) 0.0008(5) 0.0211(6) 0.0121(6)
O1 0.0584(8) 0.0571(8) 0.0284(6) 0.0081(4) 0.0252(5) 0.0185(5)
C2 0.0398(8) 0.0458(9) 0.0376(7) -0.0042(6) 0.0177(6) 0.0064(6)
C3 0.0684(14) 0.0422(11) 0.145(2) 0.0097(12) 0.0451(15) 0.0095(9)
C4 0.0411(10) 0.0749(14) 0.1069(18) -0.0224(12) 0.0218(11) -0.0016(9)

loop_
_atom_type_symbol
_atom_type_description
_atom_type_scat_dispersion_real
_atom_type_scat_dispersion_imag
_atom_type_scat_source
C C 0.0033 0.0016 'International Tables Vol C Tables 4.2.6.8 and 6.1.1.4'
H H 0.0000 0.0000 'International Tables Vol C Tables 4.2.6.8 and 6.1.1.4'
N N 0.0061 0.0033 'International Tables Vol C Tables 4.2.6.8 and 6.1.1.4'
O O 0.0106 0.0060 'International Tables Vol C Tables 4.2.6.8 and 6.1.1.4'

loop_
_geom_angle_atom_site_label_1
_geom_angle_atom_site_label_2
_geom_angle_atom_site_label_3
_geom_angle
_geom_angle_site_symmetry_1
_geom_angle_site_symmetry_3
_geom_angle_publ_flag
N1 C1 C2 116.97(12) . . ?
O1 C1 N1 122.19(14) . . ?
O1 C1 C2 120.83(12) . . ?
C1 N1 H1A 120.5(18) . . ?
C1 N1 H1B 117.5(13) . . ?
H1A N1 H1B 122(2) . . ?
C1 C2 H2 109.2 . . ?
C1 C2 C3 109.68(15) . . ?
C3 C2 H2 109.2 . . ?
C4 C2 C1 109.32(15) . . ?
C4 C2 H2 109.2 . . ?
C4 C2 C3 110.29(18) . . ?
C2 C3 H3A 109.5 . . ?
C2 C3 H3B 109.5 . . ?
C2 C3 H3C 109.5 . . ?
H3A C3 H3B 109.5 . . ?
H3A C3 H3C 109.5 . . ?
H3B C3 H3C 109.5 . . ?
C2 C4 H4A 109.5 . . ?
C2 C4 H4B 109.5 . . ?
C2 C4 H4C 109.5 . . ?
H4A C4 H4B 109.5 . . ?
H4A C4 H4C 109.5 . . ?
H4B C4 H4C 109.5 . . ?

loop_
_geom_bond_atom_site_label_1
_geom_bond_atom_site_label_2
_geom_bond_distance
_geom_bond_site_symmetry_2
_geom_bond_publ_flag
C1 N1 1.327(2) . ?
C1 O1 1.2542(18) . ?
C1 C2 1.528(2) . ?
N1 H1A 0.78(2) . ?
N1 H1B 0.85(2) . ?
C2 H2 0.9900 . ?
C2 C3 1.534(3) . ?
C2 C4 1.523(3) . ?
C3 H3A 0.9700 . ?
C3 H3B 0.9700 . ?
C3 H3C 0.9700 . ?
C4 H4A 0.9700 . ?
C4 H4B 0.9700 . ?
C4 H4C 0.9700 . ?

loop_
_geom_hbond_atom_site_label_D
_geom_hbond_atom_site_label_H
_geom_hbond_atom_site_label_A
_geom_hbond_distance_DH
_geom_hbond_distance_HA
_geom_hbond_distance_DA
_geom_hbond_angle_DHA
_geom_hbond_site_symmetry_A
N1 H1A O1 0.78(2) 2.14(2) 2.904(2) 168(2) 4_566
N1 H1B O1 0.85(2) 2.12(2) 2.968(3) 174(2) 3_656

loop_
_geom_torsion_atom_site_label_1
_geom_torsion_atom_site_label_2
_geom_torsion_atom_site_label_3
_geom_torsion_atom_site_label_4
_geom_torsion
_geom_torsion_site_symmetry_1
_geom_torsion_site_symmetry_2
_geom_torsion_site_symmetry_3
_geom_torsion_site_symmetry_4
_geom_torsion_publ_flag
N1 C1 C2 C3 120.46(19) . . . . ?
N1 C1 C2 C4 -118.49(18) . . . . ?
O1 C1 C2 C3 -60.6(2) . . . . ?
O1 C1 C2 C4 60.5(2) . . . . ?
